data_4062811
_journal_name_full Organometallics
_journal_paper_doi 10.1021/om049675r
_journal_year 2004
_chemical_formula_sum 'C34 H36 Cr2 F10'
_chemical_formula_weight 738.62
_space_group_IT_number 14
_symmetry_cell_setting monoclinic
_symmetry_space_group_name_Hall '-P 2yn'
_symmetry_space_group_name_H-M 'P 1 21/n 1'
_cell_angle_alpha 90.00
_cell_angle_beta 98.197(3)
_cell_angle_gamma 90.00
_cell_formula_units_Z 4
_cell_length_a 9.6564(18)
_cell_length_b 11.053(2)
_cell_length_c 14.406(3)
_cell_measurement_temperature 110
_cell_volume 1521.9(5)
_diffrn_ambient_temperature 110
_exptl_crystal_density_diffrn 1.612
_cod_depositor_comments
;
The following automatic conversions were performed:
'_symmetry_cell_setting' value 'Monoclinic' changed to 'monoclinic'
according to '/home/saulius/struct/CIF-dictionaries/cif_core.dic'
dictionary named 'cif_core.dic' version 2.4.1 from 2010-06-29.

Automatic conversion script
Id: cif_fix_enum 1527 2010-12-29 10:47:43Z saulius 
;
_cod_original_sg_symbol_H-M 'P 21/n'
_cod_database_code 4062811

loop_
_symmetry_equiv_pos_as_xyz
'x, y, z'
'-x+1/2, y+1/2, -z+1/2'
'-x, -y, -z'
'x-1/2, -y-1/2, z-1/2'

loop_
_atom_site_label
_atom_site_type_symbol
_atom_site_fract_x
_atom_site_fract_y
_atom_site_fract_z
_atom_site_U_iso_or_equiv
_atom_site_adp_type
_atom_site_occupancy
_atom_site_symmetry_multiplicity
_atom_site_calc_flag
_atom_site_refinement_flags
_atom_site_disorder_assembly
_atom_site_disorder_group
Cr1 Cr 0.47533(3) 0.60004(3) 0.04863(2) 0.01603(13) Uani 1 1 d . . .
F2 F 0.90223(15) 0.90595(12) -0.00500(10) 0.0374(4) Uani 1 1 d . . .
F1 F 0.65139(14) 0.81096(12) -0.04675(10) 0.0364(4) Uani 1 1 d . . .
F4 F 0.98898(14) 0.66144(12) 0.26292(10) 0.0348(4) Uani 1 1 d . . .
F5 F 0.74095(15) 0.56053(13) 0.22222(10) 0.0349(4) Uani 1 1 d . . .
F3 F 1.07464(14) 0.83656(13) 0.15128(11) 0.0391(4) Uani 1 1 d . . .
C5 C 0.2788(2) 0.59424(18) 0.11904(15) 0.0200(5) Uani 1 1 d . . .
C14 C 0.8610(2) 0.8192(2) 0.05045(17) 0.0265(5) Uani 1 1 d . . .
C12 C 0.6810(2) 0.67428(18) 0.08203(15) 0.0198(5) Uani 1 1 d . . .
C4 C 0.2435(2) 0.6475(2) 0.02981(15) 0.0198(5) Uani 1 1 d . . .
C9 C 0.1315(2) 0.6048(2) -0.04530(17) 0.0265(5) Uani 1 1 d . . .
H9A H 0.0434 0.6390 -0.0354 0.040 Uiso 1 1 calc R . .
H9B H 0.1258 0.5181 -0.0434 0.040 Uiso 1 1 calc R . .
H9C H 0.1533 0.6298 -0.1054 0.040 Uiso 1 1 calc R . .
C17 C 0.7736(2) 0.64526(19) 0.16107(16) 0.0224(5) Uani 1 1 d . . .
C1 C 0.5294(3) 0.4161(2) 0.10080(16) 0.0199(5) Uani 1 1 d . . .
C8 C 0.3051(3) 0.8455(2) -0.05067(18) 0.0320(6) Uani 1 1 d . . .
H8A H 0.2322 0.9017 -0.0422 0.048 Uiso 1 1 calc R . .
H8B H 0.2813 0.8040 -0.1093 0.048 Uiso 1 1 calc R . .
H8C H 0.3914 0.8885 -0.0508 0.048 Uiso 1 1 calc R . .
C13 C 0.7320(2) 0.7651(2) 0.02993(16) 0.0234(5) Uani 1 1 d . . .
C10 C 0.2162(2) 0.4817(2) 0.15300(16) 0.0247(5) Uani 1 1 d . . .
H10A H 0.1335 0.5021 0.1795 0.037 Uiso 1 1 calc R . .
H10B H 0.2827 0.4438 0.1999 0.037 Uiso 1 1 calc R . .
H10C H 0.1924 0.4271 0.1014 0.037 Uiso 1 1 calc R . .
C6 C 0.3792(2) 0.6698(2) 0.17304(15) 0.0212(5) Uani 1 1 d . . .
C3 C 0.3213(2) 0.75589(19) 0.02756(16) 0.0224(5) Uani 1 1 d . . .
C2 C 0.4031(2) 0.7710(2) 0.11626(16) 0.0235(5) Uani 1 1 d . . .
C11 C 0.4348(3) 0.6535(2) 0.27394(16) 0.0299(6) Uani 1 1 d . . .
H11A H 0.3733 0.6921 0.3117 0.045 Uiso 1 1 calc R . .
H11B H 0.5261 0.6891 0.2869 0.045 Uiso 1 1 calc R . .
H11C H 0.4407 0.5687 0.2884 0.045 Uiso 1 1 calc R . .
C16 C 0.9046(2) 0.6975(2) 0.18527(17) 0.0261(5) Uani 1 1 d . . .
C7 C 0.4886(3) 0.8804(2) 0.14742(19) 0.0349(6) Uani 1 1 d . . .
H7A H 0.4309 0.9388 0.1731 0.052 Uiso 1 1 calc R . .
H7B H 0.5249 0.9151 0.0947 0.052 Uiso 1 1 calc R . .
H7C H 0.5648 0.8575 0.1944 0.052 Uiso 1 1 calc R . .
C15 C 0.9481(2) 0.7846(2) 0.12947(17) 0.0273(6) Uani 1 1 d . . .
H2 H 0.514(3) 0.472(2) 0.1494(18) 0.031(7) Uiso 1 1 d . . .
H1 H 0.618(3) 0.386(2) 0.1196(17) 0.028(7) Uiso 1 1 d . . .
H3 H 0.461(3) 0.360(3) 0.1119(18) 0.041(8) Uiso 1 1 d . . .

loop_
_atom_site_aniso_label
_atom_site_aniso_U_11
_atom_site_aniso_U_22
_atom_site_aniso_U_33
_atom_site_aniso_U_23
_atom_site_aniso_U_13
_atom_site_aniso_U_12
Cr1 0.0180(2) 0.0154(2) 0.0142(2) 0.00016(14) 0.00074(14) -0.00121(13)
F2 0.0413(9) 0.0330(8) 0.0402(9) -0.0019(6) 0.0135(7) -0.0161(6)
F1 0.0410(9) 0.0340(8) 0.0323(9) 0.0055(7) -0.0018(7) -0.0089(7)
F4 0.0291(8) 0.0386(8) 0.0322(8) -0.0087(7) -0.0111(6) 0.0036(6)
F5 0.0389(9) 0.0358(8) 0.0271(8) 0.0034(6) -0.0047(7) -0.0053(7)
F3 0.0222(7) 0.0430(9) 0.0516(10) -0.0177(7) 0.0031(7) -0.0108(6)
C5 0.0188(12) 0.0218(12) 0.0198(12) 0.0004(9) 0.0044(9) 0.0012(9)
C14 0.0307(14) 0.0206(12) 0.0301(14) -0.0062(10) 0.0108(11) -0.0066(10)
C12 0.0213(12) 0.0173(11) 0.0208(12) -0.0040(9) 0.0025(9) -0.0014(9)
C4 0.0189(11) 0.0216(11) 0.0192(12) 0.0014(9) 0.0033(9) 0.0033(9)
C9 0.0217(13) 0.0325(14) 0.0241(13) 0.0019(10) -0.0006(10) 0.0036(10)
C17 0.0277(12) 0.0188(11) 0.0205(12) -0.0037(10) 0.0027(10) -0.0006(9)
C1 0.0218(13) 0.0192(12) 0.0183(12) 0.0006(10) 0.0009(10) 0.0000(10)
C8 0.0379(15) 0.0238(13) 0.0352(15) 0.0098(11) 0.0087(12) 0.0068(11)
C13 0.0258(12) 0.0232(12) 0.0200(12) -0.0027(10) -0.0010(10) -0.0003(10)
C10 0.0231(12) 0.0266(12) 0.0244(13) 0.0043(10) 0.0035(10) -0.0005(10)
C6 0.0212(12) 0.0240(12) 0.0189(12) -0.0049(9) 0.0041(9) 0.0014(9)
C3 0.0237(12) 0.0211(12) 0.0234(13) 0.0016(10) 0.0066(10) 0.0055(9)
C2 0.0273(13) 0.0192(11) 0.0252(13) -0.0052(10) 0.0079(10) -0.0003(9)
C11 0.0343(14) 0.0360(14) 0.0185(13) -0.0061(11) 0.0008(11) -0.0009(11)
C16 0.0239(13) 0.0261(13) 0.0264(13) -0.0105(10) -0.0026(10) 0.0034(10)
C7 0.0429(16) 0.0241(13) 0.0399(16) -0.0101(12) 0.0129(13) -0.0060(11)
C15 0.0180(12) 0.0280(13) 0.0356(15) -0.0152(11) 0.0030(11) -0.0042(10)

loop_
_geom_bond_atom_site_label_1
_geom_bond_atom_site_label_2
_geom_bond_distance
_geom_bond_site_symmetry_2
_geom_bond_publ_flag
Cr1 C12 2.139(2) . ?
Cr1 C1 2.154(2) 3_665 ?
Cr1 C1 2.205(2) . ?
Cr1 C6 2.268(2) . ?
Cr1 C3 2.268(2) . ?
Cr1 C5 2.276(2) . ?
Cr1 C4 2.278(2) . ?
Cr1 C2 2.281(2) . ?
Cr1 Cr1 2.6966(7) 3_665 ?
F2 C14 1.344(3) . ?
F1 C13 1.356(3) . ?
F4 C16 1.347(3) . ?
F5 C17 1.353(3) . ?
F3 C15 1.346(2) . ?
C5 C4 1.411(3) . ?
C5 C6 1.424(3) . ?
C5 C10 1.495(3) . ?
C14 C15 1.370(3) . ?
C14 C13 1.376(3) . ?
C12 C17 1.382(3) . ?
C12 C13 1.385(3) . ?
C4 C3 1.417(3) . ?
C4 C9 1.493(3) . ?
C17 C16 1.389(3) . ?
C1 Cr1 2.154(2) 3_665 ?
C8 C3 1.492(3) . ?
C6 C2 1.424(3) . ?
C6 C11 1.487(3) . ?
C3 C2 1.413(3) . ?
C2 C7 1.496(3) . ?
C16 C15 1.359(3) . ?
